data_4512097
loop_
_publ_author_name
'Porz, Michael'
'Rominger, Frank'
'Bunz, Uwe H. F.'

_publ_section_title
;
 Halogen Bonding in Diaza-Triisopropylsilyl-Tetracene Crystals?
;
_journal_issue 11
_journal_name_full 'Crystal Growth &amp; Design'
_journal_page_first 5962
_journal_paper_doi 10.1021/cg5011538
_journal_volume 14
_journal_year 2014
_chemical_formula_sum 'C38 H48 I2 N2 Si2'
_chemical_formula_weight 842.76
_chemical_name_common '4 in manuscript'
_chemical_name_systematic
; 
 ? 
;
_space_group_IT_number 2
_symmetry_cell_setting triclinic
_symmetry_space_group_name_Hall '-P 1'
_symmetry_space_group_name_H-M 'P -1'
_atom_sites_solution_hydrogens geom
_atom_sites_solution_primary direct
_atom_sites_solution_secondary difmap
_audit_creation_method SHELXL-97
_cell_angle_alpha 83.035(5)
_cell_angle_beta 80.225(5)
_cell_angle_gamma 90.002(5)
_cell_formula_units_Z 4
_cell_length_a 13.610(4)
_cell_length_b 15.889(4)
_cell_length_c 18.550(5)
_cell_measurement_reflns_used 9294
_cell_measurement_temperature 200(2)
_cell_measurement_theta_max 25.10
_cell_measurement_theta_min 2.22
_cell_volume 3923.1(19)
_computing_cell_refinement 'Bruker SAINT'
_computing_data_collection 'Bruker APEX2'
_computing_data_reduction 'Bruker SAINT'
_computing_molecular_graphics 'Bruker SHELXTL'
_computing_publication_material 'Bruker SHELXTL'
_computing_structure_refinement 'SHELXL-97 (Sheldrick, 2008)'
_computing_structure_solution 'SHELXS-97 (Sheldrick, 2008)'
_diffrn_ambient_temperature 200(2)
_diffrn_measured_fraction_theta_full 0.892
_diffrn_measured_fraction_theta_max 0.892
_diffrn_measurement_device_type 'Bruker APEX'
_diffrn_measurement_method '\f and \w scans'
_diffrn_radiation_monochromator graphite
_diffrn_radiation_source 'fine-focus sealed tube'
_diffrn_radiation_type MoK\a
_diffrn_radiation_wavelength 0.71073
_diffrn_reflns_av_R_equivalents 0.0446
_diffrn_reflns_av_sigmaI/netI 0.0699
_diffrn_reflns_limit_h_max 16
_diffrn_reflns_limit_h_min -15
_diffrn_reflns_limit_k_max 18
_diffrn_reflns_limit_k_min -18
_diffrn_reflns_limit_l_max 21
_diffrn_reflns_limit_l_min 0
_diffrn_reflns_number 25367
_diffrn_reflns_theta_full 25.04
_diffrn_reflns_theta_max 25.04
_diffrn_reflns_theta_min 1.12
_exptl_absorpt_coefficient_mu 1.691
_exptl_absorpt_correction_T_max 0.9202
_exptl_absorpt_correction_T_min 0.4565
_exptl_absorpt_correction_type multi-scan
_exptl_absorpt_process_details
;
Sheldrick, G. M. (2008). <i>SADABS</i>. University of G\"ottingen, Germany.
;
_exptl_crystal_colour red
_exptl_crystal_density_diffrn 1.427
_exptl_crystal_density_method 'not measured'
_exptl_crystal_description plate
_exptl_crystal_F_000 1696
_exptl_crystal_size_max 0.55
_exptl_crystal_size_mid 0.42
_exptl_crystal_size_min 0.05
_refine_diff_density_max 2.219
_refine_diff_density_min -2.349
_refine_diff_density_rms 0.243
_refine_ls_extinction_method none
_refine_ls_goodness_of_fit_ref 1.044
_refine_ls_hydrogen_treatment constr
_refine_ls_matrix_type full
_refine_ls_number_parameters 394
_refine_ls_number_reflns 13415
_refine_ls_number_restraints 1019
_refine_ls_restrained_S_all 1.021
_refine_ls_R_factor_all 0.1292
_refine_ls_R_factor_gt 0.0843
_refine_ls_shift/su_max 0.001
_refine_ls_shift/su_mean 0.000
_refine_ls_structure_factor_coef Fsqd
_refine_ls_weighting_details 'calc w=1/[\s^2^(Fo^2^)+(0.1008P)^2^+73.3286P] where P=(Fo^2^+2Fc^2^)/3'
_refine_ls_weighting_scheme calc
_refine_ls_wR_factor_gt 0.2036
_refine_ls_wR_factor_ref 0.2455
_reflns_number_gt 9269
_reflns_number_total 13415
_reflns_threshold_expression >2sigma(I)
_cod_data_source_file cg5011538_si_002.cif
_cod_data_source_block mip2
_cod_depositor_comments
;
The following automatic conversions were performed:

'_symmetry_cell_setting' value 'Triclinic' changed to 'triclinic'
according to
/home/saulius/struct/COD-crude-data--automatic-downloads/rss-feeds/ACS/lib/dictionaries/cif_core.dic
dictionary named 'cif_core.dic' version 2.4.2 from 2011-04-26.

Automatic conversion script
Id: cif_fix_values 2827 2014-09-09 07:05:25Z andrius 

 Adding full bibliography for 4512096--4512099.cif.
;
_cod_original_cell_volume 3923.1(18)
_cod_original_sg_symbol_H-M P-1
_cod_database_code 4512097

loop_
_symmetry_equiv_pos_as_xyz
'x, y, z'
'-x, -y, -z'

loop_
_atom_site_label
_atom_site_type_symbol
_atom_site_fract_x
_atom_site_fract_y
_atom_site_fract_z
_atom_site_U_iso_or_equiv
_atom_site_adp_type
_atom_site_occupancy
_atom_site_symmetry_multiplicity
_atom_site_calc_flag
_atom_site_refinement_flags
I1_1 I 1.25023(8) -0.25102(9) -0.05669(8) 0.0421(4) Uani 1 1 d D
I2_1 I 1.19424(9) -0.27571(10) 0.14343(8) 0.0484(4) Uani 1 1 d D
Si1_1 Si 0.8769(4) -0.0040(4) -0.2924(3) 0.0462(15) Uani 1 1 d D
Si2_1 Si 0.6235(5) -0.1004(4) 0.3415(3) 0.0530(16) Uani 1 1 d D
C1_1 C 0.8006(11) 0.0213(10) -0.1342(6) 0.022(4) Uiso 1 1 d D
C2_1 C 0.8255(14) 0.0175(12) -0.1971(7) 0.051(6) Uiso 1 1 d D
C3_1 C 0.6964(12) -0.0332(11) 0.1838(6) 0.030(4) Uiso 1 1 d D
C4_1 C 0.6709(12) -0.0496(11) 0.2470(6) 0.040(5) Uiso 1 1 d D
C11_1 C 0.7744(9) 0.0133(10) -0.0544(6) 0.025(4) Uiso 1 1 d D
C12_1 C 0.8389(10) -0.0340(11) -0.0093(6) 0.031(5) Uiso 1 1 d D
N13_1 N 0.9228(8) -0.0654(9) -0.0472(6) 0.028(4) Uiso 1 1 d D
C14_1 C 0.9788(10) -0.1099(10) -0.0038(7) 0.028(4) Uiso 1 1 d D
C15_1 C 1.0668(10) -0.1471(10) -0.0407(7) 0.032(5) Uiso 1 1 d D
H15_1 H 1.0839 -0.1388 -0.0930 0.039 Uiso 1 1 calc R
C16_1 C 1.1255(10) -0.1947(11) 0.0012(7) 0.033(5) Uiso 1 1 d D
C17_1 C 1.1038(10) -0.2044(11) 0.0779(6) 0.033(5) Uiso 1 1 d D
C18_1 C 1.0217(11) -0.1684(11) 0.1152(8) 0.040(5) Uiso 1 1 d D
H18_1 H 1.0093 -0.1742 0.1675 0.048 Uiso 1 1 calc R
C19_1 C 0.9542(10) -0.1214(11) 0.0735(7) 0.029(4) Uiso 1 1 d D
N20_1 N 0.8733(9) -0.0892(9) 0.1109(6) 0.036(4) Uiso 1 1 d D
C21_1 C 0.8151(9) -0.0450(10) 0.0669(6) 0.022(4) Uiso 1 1 d D
C22_1 C 0.7213(9) -0.0163(10) 0.1056(6) 0.026(4) Uiso 1 1 d D
C23_1 C 0.6602(10) 0.0308(10) 0.0610(7) 0.030(4) Uiso 1 1 d D
C24_1 C 0.5691(10) 0.0643(11) 0.0975(8) 0.039(5) Uiso 1 1 d D
H24_1 H 0.5534 0.0581 0.1497 0.047 Uiso 1 1 calc R
C25_1 C 0.5051(11) 0.1056(11) 0.0553(8) 0.038(5) Uiso 1 1 d D
H25_1 H 0.4443 0.1268 0.0788 0.046 Uiso 1 1 calc R
C26_1 C 0.5287(10) 0.1164(11) -0.0211(8) 0.037(4) Uiso 1 1 d D
H26_1 H 0.4824 0.1433 -0.0490 0.044 Uiso 1 1 calc R
C27_1 C 0.6177(10) 0.0889(11) -0.0578(8) 0.038(5) Uiso 1 1 d D
H27_1 H 0.6347 0.1008 -0.1099 0.046 Uiso 1 1 calc R
C28_1 C 0.6840(10) 0.0423(11) -0.0164(7) 0.035(5) Uiso 1 1 d D
C31_1 C 0.7726(11) -0.0496(11) -0.3313(8) 0.063(6) Uiso 1 1 d D
H31_1 H 0.7300 -0.0005 -0.3438 0.075 Uiso 1 1 calc R
C32_1 C 0.8054(18) -0.0868(16) -0.4033(10) 0.099(9) Uiso 1 1 d D
H32A_1 H 0.8481 -0.0454 -0.4383 0.149 Uiso 1 1 calc R
H32B_1 H 0.7466 -0.1003 -0.4240 0.149 Uiso 1 1 calc R
H32C_1 H 0.8427 -0.1385 -0.3938 0.149 Uiso 1 1 calc R
C33_1 C 0.7042(15) -0.1117(14) -0.2768(11) 0.085(8) Uiso 1 1 d D
H33A_1 H 0.6792 -0.0851 -0.2325 0.128 Uiso 1 1 calc R
H33B_1 H 0.7414 -0.1624 -0.2633 0.128 Uiso 1 1 calc R
H33C_1 H 0.6480 -0.1279 -0.2993 0.128 Uiso 1 1 calc R
C34_1 C 0.9304(12) 0.1000(8) -0.3455(9) 0.061(6) Uiso 1 1 d D
H34_1 H 0.9774 0.1219 -0.3158 0.073 Uiso 1 1 calc R
C35_1 C 0.9913(16) 0.0919(14) -0.4205(10) 0.090(8) Uiso 1 1 d D
H35A_1 H 1.0441 0.0509 -0.4152 0.135 Uiso 1 1 calc R
H35B_1 H 1.0213 0.1472 -0.4424 0.135 Uiso 1 1 calc R
H35C_1 H 0.9480 0.0725 -0.4526 0.135 Uiso 1 1 calc R
C36_1 C 0.8501(16) 0.1663(12) -0.3500(13) 0.094(8) Uiso 1 1 d D
H36A_1 H 0.8127 0.1702 -0.3006 0.141 Uiso 1 1 calc R
H36B_1 H 0.8046 0.1499 -0.3818 0.141 Uiso 1 1 calc R
H36C_1 H 0.8815 0.2215 -0.3707 0.141 Uiso 1 1 calc R
C37_1 C 0.9835(10) -0.0808(8) -0.2828(9) 0.049(5) Uiso 1 1 d D
H37_1 H 1.0121 -0.0949 -0.3332 0.059 Uiso 1 1 calc R
C38_1 C 1.0668(13) -0.0380(14) -0.2523(13) 0.082(8) Uiso 1 1 d D
H38A_1 H 1.0915 0.0131 -0.2855 0.123 Uiso 1 1 calc R
H38B_1 H 1.1216 -0.0775 -0.2488 0.123 Uiso 1 1 calc R
H38C_1 H 1.0402 -0.0225 -0.2033 0.123 Uiso 1 1 calc R
C39_1 C 0.9493(14) -0.1641(10) -0.2339(11) 0.064(6) Uiso 1 1 d D
H39A_1 H 0.8984 -0.1922 -0.2546 0.097 Uiso 1 1 calc R
H39B_1 H 0.9214 -0.1520 -0.1841 0.097 Uiso 1 1 calc R
H39C_1 H 1.0065 -0.2014 -0.2318 0.097 Uiso 1 1 calc R
C41_1 C 0.5886(13) -0.0150(10) 0.4034(10) 0.074(7) Uiso 1 1 d D
H41_1 H 0.5557 -0.0437 0.4525 0.089 Uiso 1 1 calc R
C42_1 C 0.5145(16) 0.0470(14) 0.3752(14) 0.098(9) Uiso 1 1 d D
H42A_1 H 0.4554 0.0157 0.3683 0.148 Uiso 1 1 calc R
H42B_1 H 0.5455 0.0782 0.3279 0.148 Uiso 1 1 calc R
H42C_1 H 0.4948 0.0870 0.4110 0.148 Uiso 1 1 calc R
C43_1 C 0.6794(17) 0.0343(16) 0.4156(16) 0.123(12) Uiso 1 1 d D
H43A_1 H 0.7280 -0.0055 0.4327 0.184 Uiso 1 1 calc R
H43B_1 H 0.6586 0.0725 0.4528 0.184 Uiso 1 1 calc R
H43C_1 H 0.7099 0.0675 0.3692 0.184 Uiso 1 1 calc R
C44_1 C 0.7328(12) -0.1618(12) 0.3722(9) 0.083(8) Uiso 1 1 d D
H44_1 H 0.7817 -0.1182 0.3801 0.100 Uiso 1 1 calc R
C45_1 C 0.704(2) -0.2171(17) 0.4464(11) 0.131(12) Uiso 1 1 d D
H45A_1 H 0.6695 -0.1826 0.4830 0.196 Uiso 1 1 calc R
H45B_1 H 0.7640 -0.2406 0.4629 0.196 Uiso 1 1 calc R
H45C_1 H 0.6592 -0.2635 0.4410 0.196 Uiso 1 1 calc R
C46_1 C 0.7876(16) -0.2118(15) 0.3140(11) 0.085(8) Uiso 1 1 d D
H46A_1 H 0.8060 -0.1744 0.2676 0.128 Uiso 1 1 calc R
H46B_1 H 0.7442 -0.2581 0.3066 0.128 Uiso 1 1 calc R
H46C_1 H 0.8480 -0.2353 0.3301 0.128 Uiso 1 1 calc R
C47_1 C 0.5164(12) -0.1730(11) 0.3361(9) 0.076(7) Uiso 1 1 d D
H47_1 H 0.5471 -0.2284 0.3257 0.091 Uiso 1 1 calc R
C48_1 C 0.4451(17) -0.1923(18) 0.4094(11) 0.120(11) Uiso 1 1 d D
H48A_1 H 0.4831 -0.2114 0.4485 0.180 Uiso 1 1 calc R
H48B_1 H 0.3972 -0.2369 0.4055 0.180 Uiso 1 1 calc R
H48C_1 H 0.4092 -0.1409 0.4212 0.180 Uiso 1 1 calc R
C49_1 C 0.4593(16) -0.1470(17) 0.2733(11) 0.094(9) Uiso 1 1 d D
H49A_1 H 0.5063 -0.1361 0.2268 0.141 Uiso 1 1 calc R
H49B_1 H 0.4223 -0.0954 0.2826 0.141 Uiso 1 1 calc R
H49C_1 H 0.4125 -0.1927 0.2701 0.141 Uiso 1 1 calc R
I1_2 I 0.31265(9) -0.73372(10) -0.14758(8) 0.0511(4) Uani 1 1 d D
I2_2 I 0.25074(9) -0.76921(9) 0.05279(8) 0.0442(4) Uani 1 1 d D
Si1_2 Si 0.8711(4) -0.5040(4) -0.3330(4) 0.0563(17) Uani 1 1 d D
Si2_2 Si 0.6209(5) -0.5974(4) 0.2977(4) 0.0578(18) Uani 1 1 d D
C1_2 C 0.8051(12) -0.4750(11) -0.1751(6) 0.030(4) Uiso 1 1 d D
C2_2 C 0.8259(13) -0.4787(12) -0.2387(7) 0.044(5) Uiso 1 1 d D
C3_2 C 0.6992(14) -0.5251(13) 0.1405(7) 0.044(6) Uiso 1 1 d D
C4_2 C 0.6706(12) -0.5464(11) 0.2029(7) 0.038(5) Uiso 1 1 d D
C11_2 C 0.7757(9) -0.4771(10) -0.0978(6) 0.027(4) Uiso 1 1 d D
C12_2 C 0.6859(9) -0.5253(10) -0.0611(6) 0.024(4) Uiso 1 1 d D
N13_2 N 0.6281(9) -0.5556(9) -0.1065(6) 0.036(4) Uiso 1 1 d D
C14_2 C 0.5449(10) -0.5978(11) -0.0705(7) 0.027(4) Uiso 1 1 d D
C15_2 C 0.4825(10) -0.6358(11) -0.1141(8) 0.038(5) Uiso 1 1 d D
H15_2 H 0.5002 -0.6303 -0.1663 0.045 Uiso 1 1 calc R
C16_2 C 0.3973(10) -0.6797(11) -0.0794(6) 0.031(5) Uiso 1 1 d D
C17_2 C 0.3747(10) -0.6940(10) -0.0030(6) 0.032(5) Uiso 1 1 d D
C18_2 C 0.4319(10) -0.6615(10) 0.0412(7) 0.031(5) Uiso 1 1 d D
H18_2 H 0.4144 -0.6717 0.0934 0.038 Uiso 1 1 calc R
C19_2 C 0.5198(10) -0.6112(11) 0.0070(7) 0.034(5) Uiso 1 1 d D
N20_2 N 0.5759(9) -0.5818(9) 0.0519(6) 0.032(4) Uiso 1 1 d D
C21_2 C 0.6586(10) -0.5360(11) 0.0148(6) 0.031(5) Uiso 1 1 d D
C22_2 C 0.7242(9) -0.5073(10) 0.0615(6) 0.026(4) Uiso 1 1 d D
C23_2 C 0.8120(10) -0.4619(11) 0.0255(7) 0.031(4) Uiso 1 1 d D
C24_2 C 0.8775(10) -0.4314(11) 0.0698(8) 0.037(5) Uiso 1 1 d D
H24_2 H 0.8601 -0.4394 0.1220 0.044 Uiso 1 1 calc R
C25_2 C 0.9659(11) -0.3905(12) 0.0364(9) 0.045(5) Uiso 1 1 d D
H25_2 H 1.0094 -0.3700 0.0657 0.054 Uiso 1 1 calc R
C26_2 C 0.9911(12) -0.3794(12) -0.0393(8) 0.047(5) Uiso 1 1 d D
H26_2 H 1.0522 -0.3507 -0.0609 0.057 Uiso 1 1 calc R
C27_2 C 0.9320(11) -0.4077(12) -0.0852(9) 0.045(5) Uiso 1 1 d D
H27_2 H 0.9518 -0.3993 -0.1372 0.054 Uiso 1 1 calc R
C28_2 C 0.8391(10) -0.4505(11) -0.0515(7) 0.032(4) Uiso 1 1 d D
C31_2 C 0.9683(12) -0.5891(11) -0.3258(9) 0.078(7) Uiso 1 1 d D
H31_2 H 0.9311 -0.6441 -0.3081 0.093 Uiso 1 1 calc R
C32_2 C 1.0314(16) -0.5993(15) -0.4009(10) 0.089(8) Uiso 1 1 d D
H32A_2 H 0.9874 -0.6068 -0.4364 0.133 Uiso 1 1 calc R
H32B_2 H 1.0734 -0.6491 -0.3960 0.133 Uiso 1 1 calc R
H32C_2 H 1.0738 -0.5486 -0.4183 0.133 Uiso 1 1 calc R
C33_2 C 1.0355(15) -0.5760(16) -0.2697(11) 0.085(8) Uiso 1 1 d D
H33A_2 H 0.9942 -0.5694 -0.2221 0.127 Uiso 1 1 calc R
H33B_2 H 1.0773 -0.5250 -0.2870 0.127 Uiso 1 1 calc R
H33C_2 H 1.0780 -0.6253 -0.2640 0.127 Uiso 1 1 calc R
C34_2 C 0.7557(11) -0.5468(11) -0.3635(8) 0.064(6) Uiso 1 1 d D
H34_2 H 0.7084 -0.4988 -0.3663 0.077 Uiso 1 1 calc R
C35_2 C 0.7779(17) -0.5750(16) -0.4405(9) 0.094(8) Uiso 1 1 d D
H35A_2 H 0.8117 -0.5286 -0.4756 0.141 Uiso 1 1 calc R
H35B_2 H 0.7153 -0.5902 -0.4557 0.141 Uiso 1 1 calc R
H35C_2 H 0.8211 -0.6244 -0.4396 0.141 Uiso 1 1 calc R
C36_2 C 0.7017(14) -0.6172(12) -0.3087(10) 0.070(7) Uiso 1 1 d D
H36A_2 H 0.6863 -0.5977 -0.2599 0.105 Uiso 1 1 calc R
H36B_2 H 0.7443 -0.6668 -0.3061 0.105 Uiso 1 1 calc R
H36C_2 H 0.6396 -0.6325 -0.3244 0.105 Uiso 1 1 calc R
C37_2 C 0.9195(12) -0.4053(9) -0.3968(9) 0.064(6) Uiso 1 1 d D
H37_2 H 0.9463 -0.4231 -0.4462 0.077 Uiso 1 1 calc R
C38_2 C 1.0049(15) -0.3614(14) -0.3705(14) 0.103(9) Uiso 1 1 d D
H38A_2 H 1.0603 -0.4005 -0.3682 0.155 Uiso 1 1 calc R
H38B_2 H 0.9814 -0.3449 -0.3214 0.155 Uiso 1 1 calc R
H38C_2 H 1.0277 -0.3108 -0.4050 0.155 Uiso 1 1 calc R
C39_2 C 0.8361(16) -0.3434(14) -0.4068(15) 0.113(10) Uiso 1 1 d D
H39A_2 H 0.7830 -0.3718 -0.4251 0.169 Uiso 1 1 calc R
H39B_2 H 0.8624 -0.2947 -0.4425 0.169 Uiso 1 1 calc R
H39C_2 H 0.8092 -0.3239 -0.3594 0.169 Uiso 1 1 calc R
C41_2 C 0.7261(11) -0.6577(11) 0.3326(9) 0.067(6) Uiso 1 1 d D
H41_2 H 0.7739 -0.6140 0.3419 0.081 Uiso 1 1 calc R
C42_2 C 0.7851(19) -0.7097(17) 0.2772(13) 0.127(12) Uiso 1 1 d D
H42A_2 H 0.8089 -0.6731 0.2312 0.190 Uiso 1 1 calc R
H42B_2 H 0.7421 -0.7551 0.2676 0.190 Uiso 1 1 calc R
H42C_2 H 0.8422 -0.7345 0.2972 0.190 Uiso 1 1 calc R
C43_2 C 0.6923(19) -0.7113(16) 0.4063(11) 0.107(11) Uiso 1 1 d D
H43A_2 H 0.6561 -0.6760 0.4413 0.161 Uiso 1 1 calc R
H43B_2 H 0.7507 -0.7350 0.4253 0.161 Uiso 1 1 calc R
H43C_2 H 0.6484 -0.7576 0.3996 0.161 Uiso 1 1 calc R
C44_2 C 0.5138(12) -0.6702(12) 0.2875(12) 0.097(10) Uiso 1 1 d D
H44_2 H 0.4866 -0.7022 0.3367 0.117 Uiso 1 1 calc R
C45_2 C 0.4294(15) -0.6228(17) 0.2570(15) 0.113(11) Uiso 1 1 d D
H45A_2 H 0.4033 -0.5807 0.2894 0.169 Uiso 1 1 calc R
H45B_2 H 0.3759 -0.6631 0.2544 0.169 Uiso 1 1 calc R
H45C_2 H 0.4547 -0.5941 0.2075 0.169 Uiso 1 1 calc R
C46_2 C 0.551(2) -0.7344(16) 0.2325(16) 0.137(14) Uiso 1 1 d D
H46A_2 H 0.6046 -0.7678 0.2498 0.205 Uiso 1 1 calc R
H46B_2 H 0.5754 -0.7036 0.1838 0.205 Uiso 1 1 calc R
H46C_2 H 0.4954 -0.7725 0.2293 0.205 Uiso 1 1 calc R
C47_2 C 0.5735(18) -0.5064(13) 0.3515(12) 0.141(15) Uiso 1 1 d D
H47_2 H 0.5328 -0.4697 0.3207 0.170 Uiso 1 1 calc R
C48_2 C 0.506(3) -0.539(3) 0.4229(17) 0.30(3) Uiso 1 1 d D
H48A_2 H 0.4509 -0.5731 0.4122 0.457 Uiso 1 1 calc R
H48B_2 H 0.4783 -0.4912 0.4478 0.457 Uiso 1 1 calc R
H48C_2 H 0.5438 -0.5745 0.4549 0.457 Uiso 1 1 calc R
C49_2 C 0.660(2) -0.4522(19) 0.3634(19) 0.178(17) Uiso 1 1 d D
H49A_2 H 0.7000 -0.4305 0.3156 0.266 Uiso 1 1 calc R
H49B_2 H 0.7021 -0.4866 0.3930 0.266 Uiso 1 1 calc R
H49C_2 H 0.6343 -0.4044 0.3893 0.266 Uiso 1 1 calc R

loop_
_atom_site_aniso_label
_atom_site_aniso_U_11
_atom_site_aniso_U_22
_atom_site_aniso_U_33
_atom_site_aniso_U_23
_atom_site_aniso_U_13
_atom_site_aniso_U_12
I1_1 0.0218(5) 0.0303(7) 0.0758(10) -0.0170(8) -0.0054(6) 0.0059(7)
I2_1 0.0360(7) 0.0399(9) 0.0694(10) 0.0006(9) -0.0143(7) 0.0103(8)
Si1_1 0.039(3) 0.046(3) 0.055(4) -0.012(3) -0.006(3) 0.000(3)
Si2_1 0.055(4) 0.042(3) 0.060(4) -0.001(3) -0.005(3) -0.005(3)
I1_2 0.0371(7) 0.0461(10) 0.0753(11) -0.0192(9) -0.0157(7) -0.0123(8)
I2_2 0.0247(6) 0.0244(7) 0.0826(11) -0.0038(8) -0.0088(6) -0.0067(7)
Si1_2 0.050(4) 0.048(4) 0.068(4) -0.001(3) -0.009(3) -0.011(3)
Si2_2 0.050(4) 0.048(4) 0.072(5) -0.008(3) -0.001(3) -0.001(3)

loop_
_atom_type_symbol
_atom_type_description
_atom_type_scat_dispersion_real
_atom_type_scat_dispersion_imag
_atom_type_scat_source
C C 0.0033 0.0016 'International Tables Vol C Tables 4.2.6.8 and 6.1.1.4'
H H 0.0000 0.0000 'International Tables Vol C Tables 4.2.6.8 and 6.1.1.4'
N N 0.0061 0.0033 'International Tables Vol C Tables 4.2.6.8 and 6.1.1.4'
Si Si 0.0817 0.0704 'International Tables Vol C Tables 4.2.6.8 and 6.1.1.4'
I I -0.4742 1.8119 'International Tables Vol C Tables 4.2.6.8 and 6.1.1.4'

loop_
_geom_angle_atom_site_label_1
_geom_angle_atom_site_label_2
_geom_angle_atom_site_label_3
_geom_angle
C2_1 Si1_1 C31_1 107.6(7)
C2_1 Si1_1 C34_1 107.1(8)
C31_1 Si1_1 C34_1 113.6(8)
C2_1 Si1_1 C37_1 105.7(8)
C31_1 Si1_1 C37_1 113.5(7)
C34_1 Si1_1 C37_1 108.9(7)
C4_1 Si2_1 C47_1 107.4(7)
C4_1 Si2_1 C41_1 108.9(8)
C47_1 Si2_1 C41_1 113.9(8)
C4_1 Si2_1 C44_1 105.5(7)
C47_1 Si2_1 C44_1 111.8(8)
C41_1 Si2_1 C44_1 109.0(8)
C2_1 C1_1 C11_1 171.6(18)
C1_1 C2_1 Si1_1 170.5(18)
C4_1 C3_1 C22_1 175.8(19)
C3_1 C4_1 Si2_1 166.5(16)
C28_1 C11_1 C1_1 123.7(10)
C28_1 C11_1 C12_1 116.5(9)
C1_1 C11_1 C12_1 119.5(10)
N13_1 C12_1 C21_1 123.2(10)
N13_1 C12_1 C11_1 115.6(10)
C21_1 C12_1 C11_1 121.2(9)
C14_1 N13_1 C12_1 113.7(10)
N13_1 C14_1 C19_1 123.1(10)
N13_1 C14_1 C15_1 116.3(10)
C19_1 C14_1 C15_1 120.7(10)
C16_1 C15_1 C14_1 118.5(11)
C16_1 C15_1 H15_1 120.8
C14_1 C15_1 H15_1 120.8
C15_1 C16_1 C17_1 121.4(10)
C15_1 C16_1 I1_1 116.5(8)
C17_1 C16_1 I1_1 122.1(8)
C18_1 C17_1 C16_1 121.8(10)
C18_1 C17_1 I2_1 116.2(9)
C16_1 C17_1 I2_1 122.0(8)
C17_1 C18_1 C19_1 119.0(11)
C17_1 C18_1 H18_1 120.5
C19_1 C18_1 H18_1 120.5
N20_1 C19_1 C14_1 123.5(10)
N20_1 C19_1 C18_1 118.0(11)
C14_1 C19_1 C18_1 118.5(10)
C19_1 N20_1 C21_1 113.7(10)
N20_1 C21_1 C12_1 122.8(9)
N20_1 C21_1 C22_1 115.1(9)
C12_1 C21_1 C22_1 121.9(9)
C23_1 C22_1 C3_1 123.5(10)
C23_1 C22_1 C21_1 116.0(9)
C3_1 C22_1 C21_1 120.5(10)
C28_1 C23_1 C22_1 122.1(9)
C28_1 C23_1 C24_1 120.0(10)
C22_1 C23_1 C24_1 117.8(10)
C25_1 C24_1 C23_1 119.1(12)
C25_1 C24_1 H24_1 120.5
C23_1 C24_1 H24_1 120.5
C24_1 C25_1 C26_1 120.7(12)
C24_1 C25_1 H25_1 119.6
C26_1 C25_1 H25_1 119.6
C27_1 C26_1 C25_1 121.7(12)
C27_1 C26_1 H26_1 119.1
C25_1 C26_1 H26_1 119.1
C26_1 C27_1 C28_1 119.3(12)
C26_1 C27_1 H27_1 120.4
C28_1 C27_1 H27_1 120.4
C23_1 C28_1 C11_1 121.9(10)
C23_1 C28_1 C27_1 119.0(10)
C11_1 C28_1 C27_1 119.0(11)
C33_1 C31_1 C32_1 110.5(14)
C33_1 C31_1 Si1_1 114.2(12)
C32_1 C31_1 Si1_1 114.6(12)
C33_1 C31_1 H31_1 105.5
C32_1 C31_1 H31_1 105.5
Si1_1 C31_1 H31_1 105.5
C31_1 C32_1 H32A_1 109.5
C31_1 C32_1 H32B_1 109.5
H32A_1 C32_1 H32B_1 109.5
C31_1 C32_1 H32C_1 109.5
H32A_1 C32_1 H32C_1 109.5
H32B_1 C32_1 H32C_1 109.5
C31_1 C33_1 H33A_1 109.5
C31_1 C33_1 H33B_1 109.5
H33A_1 C33_1 H33B_1 109.5
C31_1 C33_1 H33C_1 109.5
H33A_1 C33_1 H33C_1 109.5
H33B_1 C33_1 H33C_1 109.5
C35_1 C34_1 C36_1 111.7(14)
C35_1 C34_1 Si1_1 114.5(12)
C36_1 C34_1 Si1_1 111.5(12)
C35_1 C34_1 H34_1 106.2
C36_1 C34_1 H34_1 106.2
Si1_1 C34_1 H34_1 106.2
C34_1 C35_1 H35A_1 109.5
C34_1 C35_1 H35B_1 109.5
H35A_1 C35_1 H35B_1 109.5
C34_1 C35_1 H35C_1 109.5
H35A_1 C35_1 H35C_1 109.5
H35B_1 C35_1 H35C_1 109.5
C34_1 C36_1 H36A_1 109.5
C34_1 C36_1 H36B_1 109.5
H36A_1 C36_1 H36B_1 109.5
C34_1 C36_1 H36C_1 109.5
H36A_1 C36_1 H36C_1 109.5
H36B_1 C36_1 H36C_1 109.5
C39_1 C37_1 C38_1 109.7(13)
C39_1 C37_1 Si1_1 113.0(10)
C38_1 C37_1 Si1_1 110.2(11)
C39_1 C37_1 H37_1 107.9
C38_1 C37_1 H37_1 107.9
Si1_1 C37_1 H37_1 107.9
C37_1 C38_1 H38A_1 109.5
C37_1 C38_1 H38B_1 109.5
H38A_1 C38_1 H38B_1 109.5
C37_1 C38_1 H38C_1 109.5
H38A_1 C38_1 H38C_1 109.5
H38B_1 C38_1 H38C_1 109.5
C37_1 C39_1 H39A_1 109.5
C37_1 C39_1 H39B_1 109.5
H39A_1 C39_1 H39B_1 109.5
C37_1 C39_1 H39C_1 109.5
H39A_1 C39_1 H39C_1 109.5
H39B_1 C39_1 H39C_1 109.5
C42_1 C41_1 C43_1 109.2(15)
C42_1 C41_1 Si2_1 112.7(12)
C43_1 C41_1 Si2_1 112.5(13)
C42_1 C41_1 H41_1 107.4
C43_1 C41_1 H41_1 107.4
Si2_1 C41_1 H41_1 107.4
C41_1 C42_1 H42A_1 109.5
C41_1 C42_1 H42B_1 109.5
H42A_1 C42_1 H42B_1 109.5
C41_1 C42_1 H42C_1 109.5
H42A_1 C42_1 H42C_1 109.5
H42B_1 C42_1 H42C_1 109.5
C41_1 C43_1 H43A_1 109.5
C41_1 C43_1 H43B_1 109.5
H43A_1 C43_1 H43B_1 109.5
C41_1 C43_1 H43C_1 109.5
H43A_1 C43_1 H43C_1 109.5
H43B_1 C43_1 H43C_1 109.5
C46_1 C44_1 C45_1 111.6(15)
C46_1 C44_1 Si2_1 113.3(12)
C45_1 C44_1 Si2_1 113.0(13)
C46_1 C44_1 H44_1 106.1
C45_1 C44_1 H44_1 106.1
Si2_1 C44_1 H44_1 106.1
C44_1 C45_1 H45A_1 109.5
C44_1 C45_1 H45B_1 109.5
H45A_1 C45_1 H45B_1 109.5
C44_1 C45_1 H45C_1 109.5
H45A_1 C45_1 H45C_1 109.5
H45B_1 C45_1 H45C_1 109.5
C44_1 C46_1 H46A_1 109.5
C44_1 C46_1 H46B_1 109.5
H46A_1 C46_1 H46B_1 109.5
C44_1 C46_1 H46C_1 109.5
H46A_1 C46_1 H46C_1 109.5
H46B_1 C46_1 H46C_1 109.5
C49_1 C47_1 C48_1 110.9(15)
C49_1 C47_1 Si2_1 115.4(12)
C48_1 C47_1 Si2_1 113.1(13)
C49_1 C47_1 H47_1 105.5
C48_1 C47_1 H47_1 105.5
Si2_1 C47_1 H47_1 105.5
C47_1 C48_1 H48A_1 109.5
C47_1 C48_1 H48B_1 109.5
H48A_1 C48_1 H48B_1 109.5
C47_1 C48_1 H48C_1 109.5
H48A_1 C48_1 H48C_1 109.5
H48B_1 C48_1 H48C_1 109.5
C47_1 C49_1 H49A_1 109.5
C47_1 C49_1 H49B_1 109.5
H49A_1 C49_1 H49B_1 109.5
C47_1 C49_1 H49C_1 109.5
H49A_1 C49_1 H49C_1 109.5
H49B_1 C49_1 H49C_1 109.5
C2_2 Si1_2 C37_2 111.0(8)
C2_2 Si1_2 C31_2 107.0(8)
C37_2 Si1_2 C31_2 113.6(8)
C2_2 Si1_2 C34_2 104.5(7)
C37_2 Si1_2 C34_2 109.2(7)
C31_2 Si1_2 C34_2 111.3(8)
C4_2 Si2_2 C41_2 107.1(7)
C4_2 Si2_2 C47_2 105.1(9)
C41_2 Si2_2 C47_2 114.6(9)
C4_2 Si2_2 C44_2 105.5(8)
C41_2 Si2_2 C44_2 112.5(8)
C47_2 Si2_2 C44_2 111.3(9)
C2_2 C1_2 C11_2 175.2(19)
C1_2 C2_2 Si1_2 168.6(17)
C4_2 C3_2 C22_2 171.9(19)
C3_2 C4_2 Si2_2 170.6(17)
C28_2 C11_2 C1_2 123.0(11)
C28_2 C11_2 C12_2 116.4(10)
C1_2 C11_2 C12_2 119.2(11)
N13_2 C12_2 C21_2 122.2(9)
N13_2 C12_2 C11_2 116.0(10)
C21_2 C12_2 C11_2 121.7(9)
C14_2 N13_2 C12_2 114.0(10)
N13_2 C14_2 C19_2 123.2(10)
N13_2 C14_2 C15_2 117.6(10)
C19_2 C14_2 C15_2 119.0(10)
C16_2 C15_2 C14_2 119.4(11)
C16_2 C15_2 H15_2 120.3
C14_2 C15_2 H15_2 120.3
C15_2 C16_2 C17_2 120.9(10)
C15_2 C16_2 I1_2 116.4(9)
C17_2 C16_2 I1_2 122.4(8)
C18_2 C17_2 C16_2 122.4(10)
C18_2 C17_2 I2_2 115.4(8)
C16_2 C17_2 I2_2 122.2(8)
C17_2 C18_2 C19_2 118.6(11)
C17_2 C18_2 H18_2 120.7
C19_2 C18_2 H18_2 120.7
N20_2 C19_2 C14_2 123.1(10)
N20_2 C19_2 C18_2 117.3(11)
C14_2 C19_2 C18_2 119.6(10)
C19_2 N20_2 C21_2 113.3(10)
N20_2 C21_2 C12_2 124.0(10)
N20_2 C21_2 C22_2 114.8(10)
C12_2 C21_2 C22_2 120.8(9)
C23_2 C22_2 C3_2 122.7(11)
C23_2 C22_2 C21_2 116.9(10)
C3_2 C22_2 C21_2 120.4(11)
C28_2 C23_2 C22_2 122.0(10)
C28_2 C23_2 C24_2 119.5(10)
C22_2 C23_2 C24_2 118.4(11)
C25_2 C24_2 C23_2 119.8(12)
C25_2 C24_2 H24_2 120.1
C23_2 C24_2 H24_2 120.1
C26_2 C25_2 C24_2 120.0(13)
C26_2 C25_2 H25_2 120.0
C24_2 C25_2 H25_2 120.0
C25_2 C26_2 C27_2 123.3(13)
C25_2 C26_2 H26_2 118.4
C27_2 C26_2 H26_2 118.4
C26_2 C27_2 C28_2 117.7(13)
C26_2 C27_2 H27_2 121.2
C28_2 C27_2 H27_2 121.2
C23_2 C28_2 C11_2 121.7(10)
C23_2 C28_2 C27_2 119.8(10)
C11_2 C28_2 C27_2 118.5(11)
C33_2 C31_2 C32_2 110.4(14)
C33_2 C31_2 Si1_2 113.4(12)
C32_2 C31_2 Si1_2 112.2(12)
C33_2 C31_2 H31_2 106.8
C32_2 C31_2 H31_2 106.8
Si1_2 C31_2 H31_2 106.8
C31_2 C32_2 H32A_2 109.5
C31_2 C32_2 H32B_2 109.5
H32A_2 C32_2 H32B_2 109.5
C31_2 C32_2 H32C_2 109.5
H32A_2 C32_2 H32C_2 109.5
H32B_2 C32_2 H32C_2 109.5
C31_2 C33_2 H33A_2 109.5
C31_2 C33_2 H33B_2 109.5
H33A_2 C33_2 H33B_2 109.5
C31_2 C33_2 H33C_2 109.5
H33A_2 C33_2 H33C_2 109.5
H33B_2 C33_2 H33C_2 109.5
C36_2 C34_2 C35_2 110.3(14)
C36_2 C34_2 Si1_2 112.9(11)
C35_2 C34_2 Si1_2 112.9(12)
C36_2 C34_2 H34_2 106.7
C35_2 C34_2 H34_2 106.7
Si1_2 C34_2 H34_2 106.7
C34_2 C35_2 H35A_2 109.5
C34_2 C35_2 H35B_2 109.5
H35A_2 C35_2 H35B_2 109.5
C34_2 C35_2 H35C_2 109.5
H35A_2 C35_2 H35C_2 109.5
H35B_2 C35_2 H35C_2 109.5
C34_2 C36_2 H36A_2 109.5
C34_2 C36_2 H36B_2 109.5
H36A_2 C36_2 H36B_2 109.5
C34_2 C36_2 H36C_2 109.5
H36A_2 C36_2 H36C_2 109.5
H36B_2 C36_2 H36C_2 109.5
C39_2 C37_2 C38_2 110.4(15)
C39_2 C37_2 Si1_2 111.3(12)
C38_2 C37_2 Si1_2 112.1(12)
C39_2 C37_2 H37_2 107.6
C38_2 C37_2 H37_2 107.6
Si1_2 C37_2 H37_2 107.6
C37_2 C38_2 H38A_2 109.5
C37_2 C38_2 H38B_2 109.5
H38A_2 C38_2 H38B_2 109.5
C37_2 C38_2 H38C_2 109.5
H38A_2 C38_2 H38C_2 109.5
H38B_2 C38_2 H38C_2 109.5
C37_2 C39_2 H39A_2 109.5
C37_2 C39_2 H39B_2 109.5
H39A_2 C39_2 H39B_2 109.5
C37_2 C39_2 H39C_2 109.5
H39A_2 C39_2 H39C_2 109.5
H39B_2 C39_2 H39C_2 109.5
C43_2 C41_2 C42_2 111.1(15)
C43_2 C41_2 Si2_2 112.6(12)
C42_2 C41_2 Si2_2 114.1(13)
C43_2 C41_2 H41_2 106.1
C42_2 C41_2 H41_2 106.1
Si2_2 C41_2 H41_2 106.1
C41_2 C42_2 H42A_2 109.5
C41_2 C42_2 H42B_2 109.5
H42A_2 C42_2 H42B_2 109.5
C41_2 C42_2 H42C_2 109.5
H42A_2 C42_2 H42C_2 109.5
H42B_2 C42_2 H42C_2 109.5
C41_2 C43_2 H43A_2 109.5
C41_2 C43_2 H43B_2 109.5
H43A_2 C43_2 H43B_2 109.5
C41_2 C43_2 H43C_2 109.5
H43A_2 C43_2 H43C_2 109.5
H43B_2 C43_2 H43C_2 109.5
C45_2 C44_2 C46_2 105.7(15)
C45_2 C44_2 Si2_2 113.2(13)
C46_2 C44_2 Si2_2 110.6(13)
C45_2 C44_2 H44_2 109.0
C46_2 C44_2 H44_2 109.0
Si2_2 C44_2 H44_2 109.0
C44_2 C45_2 H45A_2 109.5
C44_2 C45_2 H45B_2 109.5
H45A_2 C45_2 H45B_2 109.5
C44_2 C45_2 H45C_2 109.5
H45A_2 C45_2 H45C_2 109.5
H45B_2 C45_2 H45C_2 109.5
C44_2 C46_2 H46A_2 109.5
C44_2 C46_2 H46B_2 109.5
H46A_2 C46_2 H46B_2 109.5
C44_2 C46_2 H46C_2 109.5
H46A_2 C46_2 H46C_2 109.5
H46B_2 C46_2 H46C_2 109.5
C48_2 C47_2 C49_2 112.7(19)
C48_2 C47_2 Si2_2 110.9(16)
C49_2 C47_2 Si2_2 110.6(15)
C48_2 C47_2 H47_2 107.4
C49_2 C47_2 H47_2 107.4
Si2_2 C47_2 H47_2 107.4
C47_2 C48_2 H48A_2 109.5
C47_2 C48_2 H48B_2 109.5
H48A_2 C48_2 H48B_2 109.5
C47_2 C48_2 H48C_2 109.5
H48A_2 C48_2 H48C_2 109.5
H48B_2 C48_2 H48C_2 109.5
C47_2 C49_2 H49A_2 109.5
C47_2 C49_2 H49B_2 109.5
H49A_2 C49_2 H49B_2 109.5
C47_2 C49_2 H49C_2 109.5
H49A_2 C49_2 H49C_2 109.5
H49B_2 C49_2 H49C_2 109.5

loop_
_geom_bond_atom_site_label_1
_geom_bond_atom_site_label_2
_geom_bond_distance
I1_1 C16_1 2.109(11)
I2_1 C17_1 2.110(11)
Si1_1 C2_1 1.859(12)
Si1_1 C31_1 1.882(11)
Si1_1 C34_1 1.896(12)
Si1_1 C37_1 1.914(11)
Si2_1 C4_1 1.847(11)
Si2_1 C47_1 1.882(12)
Si2_1 C41_1 1.892(12)
Si2_1 C44_1 1.909(12)
C1_1 C2_1 1.167(12)
C1_1 C11_1 1.453(12)
C3_1 C4_1 1.162(12)
C3_1 C22_1 1.424(13)
C11_1 C28_1 1.416(12)
C11_1 C12_1 1.460(12)
C12_1 N13_1 1.364(12)
C12_1 C21_1 1.386(14)
N13_1 C14_1 1.341(12)
C14_1 C19_1 1.405(15)
C14_1 C15_1 1.441(13)
C15_1 C16_1 1.372(13)
C15_1 H15_1 0.9500
C16_1 C17_1 1.393(15)
C17_1 C18_1 1.374(13)
C18_1 C19_1 1.449(13)
C18_1 H18_1 0.9500
C19_1 N20_1 1.334(12)
N20_1 C21_1 1.366(12)
C21_1 C22_1 1.456(12)
C22_1 C23_1 1.421(12)
C23_1 C28_1 1.407(15)
C23_1 C24_1 1.442(13)
C24_1 C25_1 1.382(14)
C24_1 H24_1 0.9500
C25_1 C26_1 1.389(17)
C25_1 H25_1 0.9500
C26_1 C27_1 1.384(14)
C26_1 H26_1 0.9500
C27_1 C28_1 1.432(13)
C27_1 H27_1 0.9500
C31_1 C33_1 1.517(13)
C31_1 C32_1 1.522(13)
C31_1 H31_1 1.0000
C32_1 H32A_1 0.9800
C32_1 H32B_1 0.9800
C32_1 H32C_1 0.9800
C33_1 H33A_1 0.9800
C33_1 H33B_1 0.9800
C33_1 H33C_1 0.9800
C34_1 C35_1 1.514(13)
C34_1 C36_1 1.523(13)
C34_1 H34_1 1.0000
C35_1 H35A_1 0.9800
C35_1 H35B_1 0.9800
C35_1 H35C_1 0.9800
C36_1 H36A_1 0.9800
C36_1 H36B_1 0.9800
C36_1 H36C_1 0.9800
C37_1 C39_1 1.536(13)
C37_1 C38_1 1.542(13)
C37_1 H37_1 1.0000
C38_1 H38A_1 0.9800
C38_1 H38B_1 0.9800
C38_1 H38C_1 0.9800
C39_1 H39A_1 0.9800
C39_1 H39B_1 0.9800
C39_1 H39C_1 0.9800
C41_1 C42_1 1.522(13)
C41_1 C43_1 1.526(14)
C41_1 H41_1 1.0000
C42_1 H42A_1 0.9800
C42_1 H42B_1 0.9800
C42_1 H42C_1 0.9800
C43_1 H43A_1 0.9800
C43_1 H43B_1 0.9800
C43_1 H43C_1 0.9800
C44_1 C46_1 1.513(13)
C44_1 C45_1 1.532(14)
C44_1 H44_1 1.0000
C45_1 H45A_1 0.9800
C45_1 H45B_1 0.9800
C45_1 H45C_1 0.9800
C46_1 H46A_1 0.9800
C46_1 H46B_1 0.9800
C46_1 H46C_1 0.9800
C47_1 C49_1 1.525(13)
C47_1 C48_1 1.528(13)
C47_1 H47_1 1.0000
C48_1 H48A_1 0.9800
C48_1 H48B_1 0.9800
C48_1 H48C_1 0.9800
C49_1 H49A_1 0.9800
C49_1 H49B_1 0.9800
C49_1 H49C_1 0.9800
I1_2 C16_2 2.102(10)
I2_2 C17_2 2.110(11)
Si1_2 C2_2 1.845(12)
Si1_2 C37_2 1.893(12)
Si1_2 C31_2 1.901(12)
Si1_2 C34_2 1.910(12)
Si2_2 C4_2 1.860(11)
Si2_2 C41_2 1.884(12)
Si2_2 C47_2 1.906(13)
Si2_2 C44_2 1.910(12)
C1_2 C2_2 1.174(13)
C1_2 C11_2 1.419(13)
C3_2 C4_2 1.166(13)
C3_2 C22_2 1.439(13)
C11_2 C28_2 1.414(12)
C11_2 C12_2 1.461(12)
C12_2 N13_2 1.372(12)
C12_2 C21_2 1.382(14)
N13_2 C14_2 1.346(12)
C14_2 C19_2 1.411(15)
C14_2 C15_2 1.446(13)
C15_2 C16_2 1.372(13)
C15_2 H15_2 0.9500
C16_2 C17_2 1.390(14)
C17_2 C18_2 1.366(13)
C18_2 C19_2 1.446(13)
C18_2 H18_2 0.9500
C19_2 N20_2 1.344(12)
N20_2 C21_2 1.373(12)
C21_2 C22_2 1.454(12)
C22_2 C23_2 1.417(12)
C23_2 C28_2 1.402(15)
C23_2 C24_2 1.431(13)
C24_2 C25_2 1.380(14)
C24_2 H24_2 0.9500
C25_2 C26_2 1.377(17)
C25_2 H25_2 0.9500
C26_2 C27_2 1.379(14)
C26_2 H26_2 0.9500
C27_2 C28_2 1.442(13)
C27_2 H27_2 0.9500
C31_2 C33_2 1.530(13)
C31_2 C32_2 1.534(13)
C31_2 H31_2 1.0000
C32_2 H32A_2 0.9800
C32_2 H32B_2 0.9800
C32_2 H32C_2 0.9800
C33_2 H33A_2 0.9800
C33_2 H33B_2 0.9800
C33_2 H33C_2 0.9800
C34_2 C36_2 1.515(13)
C34_2 C35_2 1.530(13)
C34_2 H34_2 1.0000
C35_2 H35A_2 0.9800
C35_2 H35B_2 0.9800
C35_2 H35C_2 0.9800
C36_2 H36A_2 0.9800
C36_2 H36B_2 0.9800
C36_2 H36C_2 0.9800
C37_2 C39_2 1.522(13)
C37_2 C38_2 1.534(13)
C37_2 H37_2 1.0000
C38_2 H38A_2 0.9800
C38_2 H38B_2 0.9800
C38_2 H38C_2 0.9800
C39_2 H39A_2 0.9800
C39_2 H39B_2 0.9800
C39_2 H39C_2 0.9800
C41_2 C43_2 1.519(13)
C41_2 C42_2 1.520(14)
C41_2 H41_2 1.0000
C42_2 H42A_2 0.9800
C42_2 H42B_2 0.9800
C42_2 H42C_2 0.9800
C43_2 H43A_2 0.9800
C43_2 H43B_2 0.9800
C43_2 H43C_2 0.9800
C44_2 C45_2 1.525(14)
C44_2 C46_2 1.553(14)
C44_2 H44_2 1.0000
C45_2 H45A_2 0.9800
C45_2 H45B_2 0.9800
C45_2 H45C_2 0.9800
C46_2 H46A_2 0.9800
C46_2 H46B_2 0.9800
C46_2 H46C_2 0.9800
C47_2 C48_2 1.516(15)
C47_2 C49_2 1.523(14)
C47_2 H47_2 1.0000
C48_2 H48A_2 0.9800
C48_2 H48B_2 0.9800
C48_2 H48C_2 0.9800
C49_2 H49A_2 0.9800
C49_2 H49B_2 0.9800
C49_2 H49C_2 0.9800

loop_
_geom_torsion_atom_site_label_1
_geom_torsion_atom_site_label_2
_geom_torsion_atom_site_label_3
_geom_torsion_atom_site_label_4
_geom_torsion
C11_1 C1_1 C2_1 Si1_1 -17(21)
C31_1 Si1_1 C2_1 C1_1 106(11)
C34_1 Si1_1 C2_1 C1_1 -131(11)
C37_1 Si1_1 C2_1 C1_1 -15(11)
C22_1 C3_1 C4_1 Si2_1 43(30)
C47_1 Si2_1 C4_1 C3_1 -37(7)
C41_1 Si2_1 C4_1 C3_1 -161(7)
C44_1 Si2_1 C4_1 C3_1 83(7)
C2_1 C1_1 C11_1 C28_1 -136(12)
C2_1 C1_1 C11_1 C12_1 38(13)
C28_1 C11_1 C12_1 N13_1 176.5(16)
C1_1 C11_1 C12_1 N13_1 2(2)
C28_1 C11_1 C12_1 C21_1 -4(3)
C1_1 C11_1 C12_1 C21_1 -178.2(16)
C21_1 C12_1 N13_1 C14_1 2(3)
C11_1 C12_1 N13_1 C14_1 -178.6(16)
C12_1 N13_1 C14_1 C19_1 -1(3)
C12_1 N13_1 C14_1 C15_1 178.0(16)
N13_1 C14_1 C15_1 C16_1 -178.6(16)
C19_1 C14_1 C15_1 C16_1 1(3)
C14_1 C15_1 C16_1 C17_1 -3(3)
C14_1 C15_1 C16_1 I1_1 177.8(13)
C15_1 C16_1 C17_1 C18_1 1(3)
I1_1 C16_1 C17_1 C18_1 -179.2(15)
C15_1 C16_1 C17_1 I2_1 -179.0(14)
I1_1 C16_1 C17_1 I2_1 0(2)
C16_1 C17_1 C18_1 C19_1 2(3)
I2_1 C17_1 C18_1 C19_1 -177.6(14)
N13_1 C14_1 C19_1 N20_1 0(3)
C15_1 C14_1 C19_1 N20_1 -179.4(18)
N13_1 C14_1 C19_1 C18_1 -178.1(18)
C15_1 C14_1 C19_1 C18_1 3(3)
C17_1 C18_1 C19_1 N20_1 177.9(18)
C17_1 C18_1 C19_1 C14_1 -4(3)
C14_1 C19_1 N20_1 C21_1 1(3)
C18_1 C19_1 N20_1 C21_1 179.1(16)
C19_1 N20_1 C21_1 C12_1 -1(3)
C19_1 N20_1 C21_1 C22_1 174.2(16)
N13_1 C12_1 C21_1 N20_1 -1(3)
C11_1 C12_1 C21_1 N20_1 179.7(16)
N13_1 C12_1 C21_1 C22_1 -175.2(17)
C11_1 C12_1 C21_1 C22_1 5(3)
C4_1 C3_1 C22_1 C23_1 61(26)
C4_1 C3_1 C22_1 C21_1 -122(25)
N20_1 C21_1 C22_1 C23_1 179.2(15)
C12_1 C21_1 C22_1 C23_1 -6(3)
N20_1 C21_1 C22_1 C3_1 1(2)
C12_1 C21_1 C22_1 C3_1 176.2(17)
C3_1 C22_1 C23_1 C28_1 -176.3(17)
C21_1 C22_1 C23_1 C28_1 6(3)
C3_1 C22_1 C23_1 C24_1 1(3)
C21_1 C22_1 C23_1 C24_1 -176.8(16)
C28_1 C23_1 C24_1 C25_1 2(3)
C22_1 C23_1 C24_1 C25_1 -175.8(17)
C23_1 C24_1 C25_1 C26_1 -1(3)
C24_1 C25_1 C26_1 C27_1 -2(3)
C25_1 C26_1 C27_1 C28_1 5(3)
C22_1 C23_1 C28_1 C11_1 -5(3)
C24_1 C23_1 C28_1 C11_1 177.5(17)
C22_1 C23_1 C28_1 C27_1 178.6(17)
C24_1 C23_1 C28_1 C27_1 1(3)
C1_1 C11_1 C28_1 C23_1 177.9(17)
C12_1 C11_1 C28_1 C23_1 4(3)
C1_1 C11_1 C28_1 C27_1 -6(3)
C12_1 C11_1 C28_1 C27_1 -179.9(17)
C26_1 C27_1 C28_1 C23_1 -4(3)
C26_1 C27_1 C28_1 C11_1 179.1(17)
C2_1 Si1_1 C31_1 C33_1 -39.8(17)
C34_1 Si1_1 C31_1 C33_1 -158.2(14)
C37_1 Si1_1 C31_1 C33_1 76.7(16)
C2_1 Si1_1 C31_1 C32_1 -168.8(15)
C34_1 Si1_1 C31_1 C32_1 72.8(17)
C37_1 Si1_1 C31_1 C32_1 -52.3(17)
C2_1 Si1_1 C34_1 C35_1 170.0(14)
C31_1 Si1_1 C34_1 C35_1 -71.3(15)
C37_1 Si1_1 C34_1 C35_1 56.2(16)
C2_1 Si1_1 C34_1 C36_1 -61.9(16)
C31_1 Si1_1 C34_1 C36_1 56.8(16)
C37_1 Si1_1 C34_1 C36_1 -175.7(14)
C2_1 Si1_1 C37_1 C39_1 59.5(14)
C31_1 Si1_1 C37_1 C39_1 -58.1(14)
C34_1 Si1_1 C37_1 C39_1 174.3(12)
C2_1 Si1_1 C37_1 C38_1 -63.6(14)
C31_1 Si1_1 C37_1 C38_1 178.7(12)
C34_1 Si1_1 C37_1 C38_1 51.1(14)
C4_1 Si2_1 C41_1 C42_1 55.3(17)
C47_1 Si2_1 C41_1 C42_1 -64.5(17)
C44_1 Si2_1 C41_1 C42_1 170.0(15)
C4_1 Si2_1 C41_1 C43_1 -68.7(17)
C47_1 Si2_1 C41_1 C43_1 171.5(15)
C44_1 Si2_1 C41_1 C43_1 45.9(18)
C4_1 Si2_1 C44_1 C46_1 -44.9(17)
C47_1 Si2_1 C44_1 C46_1 71.5(17)
C41_1 Si2_1 C44_1 C46_1 -161.8(15)
C4_1 Si2_1 C44_1 C45_1 -173.1(16)
C47_1 Si2_1 C44_1 C45_1 -56.7(18)
C41_1 Si2_1 C44_1 C45_1 70.1(18)
C4_1 Si2_1 C47_1 C49_1 -28.3(18)
C41_1 Si2_1 C47_1 C49_1 92.4(17)
C44_1 Si2_1 C47_1 C49_1 -143.6(15)
C4_1 Si2_1 C47_1 C48_1 -157.5(16)
C41_1 Si2_1 C47_1 C48_1 -36.8(18)
C44_1 Si2_1 C47_1 C48_1 87.2(17)
C11_2 C1_2 C2_2 Si1_2 -60(28)
C37_2 Si1_2 C2_2 C1_2 -138(8)
C31_2 Si1_2 C2_2 C1_2 -14(9)
C34_2 Si1_2 C2_2 C1_2 104(9)
C22_2 C3_2 C4_2 Si2_2 31(24)
C41_2 Si2_2 C4_2 C3_2 83(10)
C47_2 Si2_2 C4_2 C3_2 -155(10)
C44_2 Si2_2 C4_2 C3_2 -37(10)
C2_2 C1_2 C11_2 C28_2 140(23)
C2_2 C1_2 C11_2 C12_2 -26(24)
C28_2 C11_2 C12_2 N13_2 -175.8(16)
C1_2 C11_2 C12_2 N13_2 -9(2)
C28_2 C11_2 C12_2 C21_2 7(3)
C1_2 C11_2 C12_2 C21_2 173.9(17)
C21_2 C12_2 N13_2 C14_2 -1(3)
C11_2 C12_2 N13_2 C14_2 -178.4(16)
C12_2 N13_2 C14_2 C19_2 -1(3)
C12_2 N13_2 C14_2 C15_2 -176.8(16)
N13_2 C14_2 C15_2 C16_2 179.6(18)
C19_2 C14_2 C15_2 C16_2 4(3)
C14_2 C15_2 C16_2 C17_2 -5(3)
C14_2 C15_2 C16_2 I1_2 -179.3(13)
C15_2 C16_2 C17_2 C18_2 4(3)
I1_2 C16_2 C17_2 C18_2 177.5(14)
C15_2 C16_2 C17_2 I2_2 -175.1(14)
I1_2 C16_2 C17_2 I2_2 -1(2)
C16_2 C17_2 C18_2 C19_2 -1(3)
I2_2 C17_2 C18_2 C19_2 178.3(14)
N13_2 C14_2 C19_2 N20_2 1(3)
C15_2 C14_2 C19_2 N20_2 176.8(18)
N13_2 C14_2 C19_2 C18_2 -176.4(18)
C15_2 C14_2 C19_2 C18_2 -1(3)
C17_2 C18_2 C19_2 N20_2 -178.5(17)
C17_2 C18_2 C19_2 C14_2 -1(3)
C14_2 C19_2 N20_2 C21_2 1(3)
C18_2 C19_2 N20_2 C21_2 178.9(17)
C19_2 N20_2 C21_2 C12_2 -4(3)
C19_2 N20_2 C21_2 C22_2 -176.7(17)
N13_2 C12_2 C21_2 N20_2 4(3)
C11_2 C12_2 C21_2 N20_2 -179.0(17)
N13_2 C12_2 C21_2 C22_2 176.5(17)
C11_2 C12_2 C21_2 C22_2 -7(3)
C4_2 C3_2 C22_2 C23_2 -166(15)
C4_2 C3_2 C22_2 C21_2 14(17)
N20_2 C21_2 C22_2 C23_2 178.3(16)
C12_2 C21_2 C22_2 C23_2 5(3)
N20_2 C21_2 C22_2 C3_2 -2(3)
C12_2 C21_2 C22_2 C3_2 -174.7(18)
C3_2 C22_2 C23_2 C28_2 175.1(18)
C21_2 C22_2 C23_2 C28_2 -5(3)
C3_2 C22_2 C23_2 C24_2 -1(3)
C21_2 C22_2 C23_2 C24_2 179.0(17)
C28_2 C23_2 C24_2 C25_2 1(3)
C22_2 C23_2 C24_2 C25_2 176.9(17)
C23_2 C24_2 C25_2 C26_2 0(3)
C24_2 C25_2 C26_2 C27_2 0(3)
C25_2 C26_2 C27_2 C28_2 0(3)
C22_2 C23_2 C28_2 C11_2 6(3)
C24_2 C23_2 C28_2 C11_2 -178.0(17)
C22_2 C23_2 C28_2 C27_2 -176.7(17)
C24_2 C23_2 C28_2 C27_2 -1(3)
C1_2 C11_2 C28_2 C23_2 -172.9(17)
C12_2 C11_2 C28_2 C23_2 -7(3)
C1_2 C11_2 C28_2 C27_2 10(3)
C12_2 C11_2 C28_2 C27_2 175.9(16)
C26_2 C27_2 C28_2 C23_2 0(3)
C26_2 C27_2 C28_2 C11_2 177.5(18)
C2_2 Si1_2 C31_2 C33_2 -38.8(17)
C37_2 Si1_2 C31_2 C33_2 84.0(16)
C34_2 Si1_2 C31_2 C33_2 -152.4(14)
C2_2 Si1_2 C31_2 C32_2 -164.8(14)
C37_2 Si1_2 C31_2 C32_2 -42.0(17)
C34_2 Si1_2 C31_2 C32_2 81.6(16)
C2_2 Si1_2 C34_2 C36_2 -51.8(15)
C37_2 Si1_2 C34_2 C36_2 -170.5(13)
C31_2 Si1_2 C34_2 C36_2 63.3(15)
C2_2 Si1_2 C34_2 C35_2 -177.9(14)
C37_2 Si1_2 C34_2 C35_2 63.4(16)
C31_2 Si1_2 C34_2 C35_2 -62.8(16)
C2_2 Si1_2 C37_2 C39_2 -65.5(16)
C31_2 Si1_2 C37_2 C39_2 173.9(14)
C34_2 Si1_2 C37_2 C39_2 49.1(16)
C2_2 Si1_2 C37_2 C38_2 58.8(16)
C31_2 Si1_2 C37_2 C38_2 -61.8(16)
C34_2 Si1_2 C37_2 C38_2 173.4(14)
C4_2 Si2_2 C41_2 C43_2 -173.0(15)
C47_2 Si2_2 C41_2 C43_2 70.9(18)
C44_2 Si2_2 C41_2 C43_2 -57.5(18)
C4_2 Si2_2 C41_2 C42_2 -45.2(18)
C47_2 Si2_2 C41_2 C42_2 -161.3(17)
C44_2 Si2_2 C41_2 C42_2 70.2(18)
C4_2 Si2_2 C44_2 C45_2 -61.7(17)
C41_2 Si2_2 C44_2 C45_2 -178.2(15)
C47_2 Si2_2 C44_2 C45_2 51.7(19)
C4_2 Si2_2 C44_2 C46_2 56.8(18)
C41_2 Si2_2 C44_2 C46_2 -59.7(18)
C47_2 Si2_2 C44_2 C46_2 170.1(17)
C4_2 Si2_2 C47_2 C48_2 164(2)
C41_2 Si2_2 C47_2 C48_2 -78(2)
C44_2 Si2_2 C47_2 C48_2 51(2)
C4_2 Si2_2 C47_2 C49_2 -70(2)
C41_2 Si2_2 C47_2 C49_2 47(2)
C44_2 Si2_2 C47_2 C49_2 176.4(19)
